data_7132336
loop_
_publ_author_name
'von K\"oller, Heinrich'
'Geffers, Finn'
'Kalvani, Pedram'
'Foraita, Adrian'
'Lo\&s, Patrick-Eric'
'Butschke, Burkhard'
'Jones, P. G.'
'Werz, Daniel B.'

_publ_section_title
;
 Access to isoindole-derived BODIPYs by an aminopalladation cascade
;
_journal_name_full 'Chemical Communications'
_journal_paper_doi 10.1039/D3CC04913B
_journal_year 2023
_chemical_formula_moiety 'C20 H15 B F2 N2'
_chemical_formula_sum 'C20 H15 B F2 N2'
_chemical_formula_weight 332.15
_space_group_crystal_system monoclinic
_space_group_IT_number 14
_space_group_name_Hall '-P 2ybc'
_space_group_name_H-M_alt 'P 1 21/c 1'
_atom_sites_solution_hydrogens geom
_atom_sites_solution_primary intrinsic
_audit_creation_date 2022-05-02
_audit_creation_method
;
Olex2 1.5
(compiled 2022.04.07 svn.rca3783a0 for OlexSys, GUI svn.r6498)
;
_audit_update_record
;
2023-10-02 deposited with the CCDC.	2023-11-13 downloaded from the CCDC.
;
_cell_angle_alpha 90
_cell_angle_beta 106.696(3)
_cell_angle_gamma 90
_cell_formula_units_Z 4
_cell_length_a 11.2668(3)
_cell_length_b 15.3965(4)
_cell_length_c 9.5029(3)
_cell_measurement_reflns_used 29179
_cell_measurement_temperature 100.01(10)
_cell_measurement_theta_max 77.2070
_cell_measurement_theta_min 4.0720
_cell_volume 1578.97(8)
_computing_cell_refinement 'CrysAlisPro 1.171.41.122a (Rigaku OD, 2021)'
_computing_data_collection 'CrysAlisPro 1.171.41.122a (Rigaku OD, 2021)'
_computing_data_reduction 'CrysAlisPro 1.171.41.122a (Rigaku OD, 2021)'
_computing_molecular_graphics 'Olex2 1.5 (Dolomanov et al., 2009)'
_computing_publication_material 'Olex2 1.5 (Dolomanov et al., 2009)'
_computing_structure_refinement 'SHELXL 2018/3 (Sheldrick, 2015)'
_computing_structure_solution 'SHELXS-97 (Sheldrick, 1990)'
_diffrn_ambient_environment N~2~
_diffrn_ambient_temperature 100.01(10)
_diffrn_detector 'Hybrid Pixel Array Detector'
_diffrn_detector_area_resol_mean 10.0000
_diffrn_detector_type HyPix
_diffrn_measured_fraction_theta_full 0.999
_diffrn_measured_fraction_theta_max 0.994
_diffrn_measurement_details
;
List of Runs (angles in degrees, time in seconds):

  # Type    Start    End  Width  t~exp~   \w     \q     \k     \f   Frames
#--------------------------------------------------------------------------
  1  \w    -64.00  23.00   0.50    1.50    --  -48.54  64.00 118.00  174
  2  \w   -120.00 -33.00   0.50    1.50    --  -48.54 -64.00 -18.00  174
  3  \w    -22.00  64.00   0.50    1.50    --   48.54 -64.00 -18.00  172
  4  \w   -177.00 -90.00   0.50    6.00    -- -105.75 -64.00 -18.00  174
  5  \w    -78.00 -34.00   0.50    6.00    -- -105.75  64.00 118.00   88
  6  \w     90.00 178.00   0.50    6.00    --  105.75  64.00 118.00  176
  7  \w     34.00  74.00   0.50    6.00    --  105.75 -64.00 -18.00   80
  8  \w    -28.00  25.00   0.50    1.50    --  -48.54  19.00 -60.00  106
  9  \w   -120.00 -73.00   0.50    1.50    --  -48.54-125.00-120.00   94
 10  \w     74.00 121.00   0.50    1.50    --   48.54 125.00 -30.00   94
 11  \w     41.00 122.00   0.50    1.50    --   48.54  19.00 -90.00  162
 12  \w     74.00 121.00   0.50    1.50    --   48.54 125.00-150.00   94
 13  \w     33.00 121.00   0.50    1.50    --   48.54  64.00 118.00  176
 14  \w   -177.00 -85.00   0.50    6.00    -- -105.75 -77.00 -90.00  184
 15  \w   -177.00 -91.00   0.50    6.00    -- -105.75 -61.00-120.00  172
 16  \w     34.00 105.50   0.50    6.00    --  105.75-125.00 -90.00  143
 17  \w     34.00  69.00   0.50    6.00    --  105.75 -61.00  60.00   70
 18  \w     34.00 103.00   0.50    6.00    --  105.75 -77.00 -90.00  138
 19  \w     85.00 178.00   0.50    6.00    --  105.75  77.00  60.00  186
 20  \w     92.00 178.00   0.50    6.00    --  105.75  61.00-180.00  172
 21  \w     34.00 106.00   0.50    6.00    --  105.75 -94.00 -30.00  144
 22  \w     34.00  69.00   0.50    6.00    --  105.75 -61.00 120.00   70
 23  \w     92.00 178.00   0.50    6.00    --  105.75  61.00  90.00  172
 24  \w     74.00 178.00   0.50    6.00    --  105.75 125.00  90.00  208
 25  \w     98.00 178.00   0.50    6.00    --  105.75  30.00  60.00  160
 26  \w     34.00 103.00   0.50    6.00    --  105.75 -77.00  30.00  138
 27  \w     98.00 178.00   0.50    6.00    --  105.75  30.00  30.00  160
 28  \w     92.00 178.00   0.50    6.00    --  105.75  61.00 150.00  172
 29  \w     92.00 178.00   0.50    6.00    --  105.75  61.00 -90.00  172
 30  \w     85.00 178.00   0.50    6.00    --  105.75  77.00-120.00  186
 31  \w     98.00 178.00   0.50    6.00    --  105.75  30.00-180.00  160
 32  \w     34.00  69.00   0.50    6.00    --  105.75 -61.00-120.00   70
 33  \w     92.00 178.00   0.50    6.00    --  105.75  61.00-150.00  172
 34  \w     92.00 178.00   0.50    6.00    --  105.75  61.00-120.00  172
 35  \w     34.00 103.00   0.50    6.00    --  105.75 -77.00   0.00  138
 36  \w     34.00  69.00   0.50    6.00    --  105.75 -61.00-150.00   70
 37  \w     34.00  69.00   0.50    6.00    --  105.75 -61.00 150.00   70
 38  \w   -120.00 -28.00   0.50    1.50    --  -48.54 -77.00  60.00  184
 39  \w   -120.00 -28.00   0.50    1.50    --  -48.54 -77.00 -90.00  184
 40  \w   -120.00 -28.00   0.50    1.50    --  -48.54 -77.00 120.00  184
 41  \w   -120.00 -28.00   0.50    1.50    --  -48.54 -77.00-150.00  184
 42  \w   -120.00 -28.00   0.50    1.50    --  -48.54 -77.00 -30.00  184
 43  \w   -120.00 -28.00   0.50    1.50    --  -48.54 -77.00-180.00  184
 44  \w     36.00 121.00   0.50    1.50    --   48.54  57.00  30.00  170
 45  \w     41.00 121.00   0.50    1.50    --   48.54  37.00 -60.00  160
 46  \w     41.00 121.00   0.50    1.50    --   48.54  37.00   0.00  160
 47  \w    -23.00  40.00   0.50    1.50    --   48.54 -37.00-180.00  126
 48  \w   -177.00 -85.00   0.50    6.00    -- -105.75 -77.00 120.00  184
 49  \w   -177.00 -85.00   0.50    6.00    -- -105.75 -77.00 -30.00  184
 50  \w   -177.00 -85.00   0.50    6.00    -- -105.75 -77.00-150.00  184
 51  \w   -177.00 -85.00   0.50    6.00    -- -105.75 -77.00 150.00  184
 52  \w     85.00 178.00   0.50    6.00    --  105.75  77.00  30.00  186
 53  \w     92.00 178.00   0.50    6.00    --  105.75  61.00  60.00  172
 54  \w     34.00 111.00   0.50    6.00    --  105.75-125.00-180.00  154
 55  \w     92.00 178.00   0.50    6.00    --  105.75  61.00 -60.00  172
 56  \w     34.00 106.00   0.50    6.00    --  105.75 -94.00 -60.00  144
 57  \w     85.00 178.00   0.50    6.00    --  105.75  77.00 -60.00  186
 58  \w     34.00 111.00   0.50    6.00    --  105.75-125.00-150.00  154
 59  \w     85.00 178.00   0.50    6.00    --  105.75  77.00-180.00  186
 60  \w     85.00 178.00   0.50    6.00    --  105.75  77.00 120.00  186
 61  \w     85.00 178.00   0.50    6.00    --  105.75  77.00 -30.00  186
 62  \w     34.00  69.00   0.50    6.00    --  105.75 -61.00-180.00   70
 63  \w     34.00 103.00   0.50    6.00    --  105.75 -77.00  60.00  138
 64  \w     85.00 178.00   0.50    6.00    --  105.75  77.00  90.00  186
 65  \w     34.00 106.00   0.50    6.00    --  105.75 -94.00  30.00  144
 66  \w     92.00 178.00   0.50    6.00    --  105.75  61.00  30.00  172
 67  \w     34.00 100.00   0.50    6.00    --  105.75 -94.00-180.00  132
 68  \w     85.00 178.00   0.50    6.00    --  105.75  77.00   0.00  186
 69  \w     92.00 178.00   0.50    6.00    --  105.75  61.00 -30.00  172
 70  \w     85.00 178.00   0.50    6.00    --  105.75  77.00 -90.00  186
 71  \w     85.00 178.00   0.50    6.00    --  105.75  77.00 150.00  186
 72  \w     92.00 178.00   0.50    6.00    --  105.75  61.00   0.00  172
 73  \w     85.00 178.00   0.50    6.00    --  105.75  77.00-150.00  186
 74  \w     34.00  69.00   0.50    6.00    --  105.75 -61.00  90.00   70
 75  \w     34.00  99.00   0.50    6.00    --  105.75 -94.00-120.00  130
;
_diffrn_measurement_device 'four-circle diffractometer'
_diffrn_measurement_device_type 'XtaLAB Synergy, Single source at home/near, HyPix'
_diffrn_measurement_method '\w scans'
_diffrn_orient_matrix_type 'CrysAlisPro convention (1999,Acta A55,543-557)'
_diffrn_orient_matrix_UB_11 0.0589644000
_diffrn_orient_matrix_UB_12 -0.0478421000
_diffrn_orient_matrix_UB_13 -0.1055624000
_diffrn_orient_matrix_UB_21 -0.1173407000
_diffrn_orient_matrix_UB_22 -0.0562502000
_diffrn_orient_matrix_UB_23 -0.0546673000
_diffrn_orient_matrix_UB_31 -0.0559753000
_diffrn_orient_matrix_UB_32 0.0675129000
_diffrn_orient_matrix_UB_33 -0.1204550000
_diffrn_radiation_monochromator mirror
_diffrn_radiation_probe x-ray
_diffrn_radiation_type 'Cu K\a'
_diffrn_radiation_wavelength 1.54184
_diffrn_reflns_av_R_equivalents 0.0479
_diffrn_reflns_av_unetI/netI 0.0164
_diffrn_reflns_Laue_measured_fraction_full 0.999
_diffrn_reflns_Laue_measured_fraction_max 0.994
_diffrn_reflns_limit_h_max 14
_diffrn_reflns_limit_h_min -14
_diffrn_reflns_limit_k_max 19
_diffrn_reflns_limit_k_min -19
_diffrn_reflns_limit_l_max 11
_diffrn_reflns_limit_l_min -12
_diffrn_reflns_number 64031
_diffrn_reflns_point_group_measured_fraction_full 0.999
_diffrn_reflns_point_group_measured_fraction_max 0.994
_diffrn_reflns_theta_full 77.000
_diffrn_reflns_theta_max 77.738
_diffrn_reflns_theta_min 4.096
_diffrn_source 'micro-focus sealed X-ray tube'
_diffrn_source_type 'PhotonJet (Cu) X-ray Source'
_exptl_absorpt_coefficient_mu 0.808
_exptl_absorpt_correction_T_max 1.00000
_exptl_absorpt_correction_T_min 0.79987
_exptl_absorpt_correction_type multi-scan
_exptl_absorpt_process_details
;
CrysAlisPro 1.171.41.122a (Rigaku Oxford Diffraction, 2021)
Empirical absorption correction using spherical harmonics,
implemented in SCALE3 ABSPACK scaling algorithm.
;
_exptl_crystal_colour orange
_exptl_crystal_colour_primary orange
_exptl_crystal_density_diffrn 1.397
_exptl_crystal_density_method 'not measured'
_exptl_crystal_description lath
_exptl_crystal_F_000 688
_exptl_crystal_size_max 0.09
_exptl_crystal_size_mid 0.07
_exptl_crystal_size_min 0.02
_refine_diff_density_max 0.264
_refine_diff_density_min -0.157
_refine_diff_density_rms 0.039
_refine_ls_extinction_coef 0.00086(19)
_refine_ls_extinction_expression Fc^*^=kFc[1+0.001xFc^2^\l^3^/sin(2\q)]^-1/4^
_refine_ls_extinction_method 'SHELXL-2018/3 (Sheldrick 2018)'
_refine_ls_goodness_of_fit_ref 1.153
_refine_ls_hydrogen_treatment constr
_refine_ls_matrix_type full
_refine_ls_number_parameters 228
_refine_ls_number_reflns 3337
_refine_ls_number_restraints 0
_refine_ls_restrained_S_all 1.153
_refine_ls_R_factor_all 0.0437
_refine_ls_R_factor_gt 0.0425
_refine_ls_shift/su_max 0.000
_refine_ls_shift/su_mean 0.000
_refine_ls_structure_factor_coef Fsqd
_refine_ls_weighting_details 'w=1/[\s^2^(Fo^2^)+(0.0331P)^2^+0.8828P] where P=(Fo^2^+2Fc^2^)/3'
_refine_ls_weighting_scheme calc
_refine_ls_wR_factor_gt 0.0978
_refine_ls_wR_factor_ref 0.0986
_reflns_Friedel_coverage 0.000
_reflns_number_gt 3266
_reflns_number_total 3337
_reflns_threshold_expression 'I > 2\s(I)'
_cod_data_source_file d3cc04913b2.cif
_cod_data_source_block gefhalf
_cod_database_code 7132336
_shelx_shelxl_version_number 2018/3
_chemical_oxdiff_formula 'C20 H15 B F2 N2'
_chemical_oxdiff_usercomment 'Geffers/Werz FG6-568'
_shelx_space_group_comment
;
The symmetry employed for this shelxl refinement is uniquely defined
by the following loop, which should always be used as a source of
symmetry information in preference to the above space-group names.
They are only intended as comments.
;
_shelx_estimated_absorpt_t_max 0.984
_shelx_estimated_absorpt_t_min 0.931
_olex2_refinement_description
;
1. Fixed Uiso
 At 1.2 times of:
  All C(H) groups
 At 1.5 times of:
  All C(H,H,H) groups
2.a Aromatic/amide H refined with riding coordinates:
 C3(H3), C4(H4), C5(H5), C9(H9), C10(H10), C11(H11), C12(H12), C13(H13),
 C16(H16), C17(H17), C18(H18), C19(H19)
2.b Idealised Me refined as rotating group:
 C1(H1A,H1B,H1C)
;
_olex2_submission_special_instructions 'No special instructions were received'
_oxdiff_exptl_absorpt_empirical_details
;
Empirical correction (ABSPACK) includes:
- Absorption correction using spherical harmonics
- Frame scaling
- Detector area scaling
;
_oxdiff_exptl_absorpt_empirical_full_max 1.269
_oxdiff_exptl_absorpt_empirical_full_min 0.836

loop_
_space_group_symop_operation_xyz
'x, y, z'
'-x, y+1/2, -z+1/2'
'-x, -y, -z'
'x, -y-1/2, z-1/2'

loop_
_atom_site_label
_atom_site_type_symbol
_atom_site_fract_x
_atom_site_fract_y
_atom_site_fract_z
_atom_site_U_iso_or_equiv
_atom_site_adp_type
_atom_site_occupancy
_atom_site_site_symmetry_order
_atom_site_calc_flag
_atom_site_refinement_flags_posn
_atom_site_refinement_flags_adp
_atom_site_refinement_flags_occupancy
_atom_site_disorder_assembly
_atom_site_disorder_group
C1 C -0.05912(13) 0.61511(10) 0.26504(16) 0.0271(3) Uani 1 1 d . . . . .
H1A H -0.041962 0.627991 0.171790 0.041 Uiso 1 1 calc R U . . .
H1B H -0.109811 0.661684 0.288117 0.041 Uiso 1 1 calc R U . . .
H1C H -0.103876 0.559893 0.256737 0.041 Uiso 1 1 calc R U . . .
C2 C 0.05956(12) 0.60869(9) 0.38401(15) 0.0218(3) Uani 1 1 d . . . . .
C3 C 0.16958(14) 0.91567(9) 0.56327(18) 0.0282(3) Uani 1 1 d . . . . .
H3 H 0.107698 0.953696 0.506705 0.034 Uiso 1 1 calc R U . . .
C4 C 0.26922(15) 0.94074(10) 0.67861(19) 0.0305(3) Uani 1 1 d . . . . .
H4 H 0.287896 0.998090 0.715121 0.037 Uiso 1 1 calc R U . . .
C5 C 0.33756(14) 0.86571(9) 0.73165(17) 0.0255(3) Uani 1 1 d . . . . .
H5 H 0.411093 0.862384 0.811381 0.031 Uiso 1 1 calc R U . . .
C6 C 0.27705(12) 0.79666(9) 0.64501(15) 0.0209(3) Uani 1 1 d . . . . .
C7 C 0.30785(12) 0.70661(9) 0.65016(15) 0.0194(3) Uani 1 1 d . . . . .
C8 C 0.42493(12) 0.67902(9) 0.75964(15) 0.0207(3) Uani 1 1 d . . . . .
C9 C 0.53874(13) 0.70042(9) 0.73801(18) 0.0277(3) Uani 1 1 d . . . . .
H9 H 0.541295 0.730879 0.651990 0.033 Uiso 1 1 calc R U . . .
C10 C 0.64845(14) 0.67719(10) 0.8423(2) 0.0356(4) Uani 1 1 d . . . . .
H10 H 0.725940 0.691372 0.827203 0.043 Uiso 1 1 calc R U . . .
C11 C 0.64467(15) 0.63339(11) 0.96813(19) 0.0373(4) Uani 1 1 d . . . . .
H11 H 0.719661 0.618268 1.039950 0.045 Uiso 1 1 calc R U . . .
C12 C 0.53195(16) 0.61152(11) 0.98969(17) 0.0354(4) Uani 1 1 d . . . . .
H12 H 0.529878 0.580893 1.075735 0.042 Uiso 1 1 calc R U . . .
C13 C 0.42182(14) 0.63424(10) 0.88582(16) 0.0269(3) Uani 1 1 d . . . . .
H13 H 0.344601 0.619253 0.900904 0.032 Uiso 1 1 calc R U . . .
C14 C 0.23175(12) 0.64853(9) 0.55867(15) 0.0190(3) Uani 1 1 d . . . . .
C15 C 0.23941(12) 0.55543(9) 0.54013(15) 0.0195(3) Uani 1 1 d . . . . .
C16 C 0.32980(13) 0.49275(9) 0.59996(16) 0.0231(3) Uani 1 1 d . . . . .
H16 H 0.405258 0.508011 0.670829 0.028 Uiso 1 1 calc R U . . .
C17 C 0.30567(14) 0.40749(9) 0.55241(17) 0.0271(3) Uani 1 1 d . . . . .
H17 H 0.366164 0.364160 0.591576 0.033 Uiso 1 1 calc R U . . .
C18 C 0.19479(15) 0.38347(9) 0.44843(17) 0.0280(3) Uani 1 1 d . . . . .
H18 H 0.180985 0.324338 0.419866 0.034 Uiso 1 1 calc R U . . .
C19 C 0.10556(14) 0.44459(9) 0.38713(16) 0.0249(3) Uani 1 1 d . . . . .
H19 H 0.030324 0.428766 0.316378 0.030 Uiso 1 1 calc R U . . .
C20 C 0.12988(12) 0.53098(9) 0.43300(15) 0.0209(3) Uani 1 1 d . . . . .
B1 B 0.07785(14) 0.77416(10) 0.42945(18) 0.0227(3) Uani 1 1 d . . . . .
F1 F 0.07587(9) 0.79600(6) 0.28709(10) 0.0314(2) Uani 1 1 d . . . . .
F2 F -0.04002(7) 0.78528(6) 0.44572(10) 0.0293(2) Uani 1 1 d . . . . .
N1 N 0.11925(10) 0.67618(7) 0.45742(12) 0.0196(2) Uani 1 1 d . . . . .
N2 N 0.17314(11) 0.82806(7) 0.54252(14) 0.0231(3) Uani 1 1 d . . . . .

loop_
_atom_site_aniso_label
_atom_site_aniso_U_11
_atom_site_aniso_U_22
_atom_site_aniso_U_33
_atom_site_aniso_U_23
_atom_site_aniso_U_13
_atom_site_aniso_U_12
C1 0.0205(7) 0.0314(8) 0.0254(7) 0.0010(6) 0.0002(6) -0.0002(6)
C2 0.0187(6) 0.0243(7) 0.0223(7) 0.0014(5) 0.0057(5) -0.0018(5)
C3 0.0313(8) 0.0170(7) 0.0401(8) 0.0059(6) 0.0162(7) 0.0062(6)
C4 0.0371(8) 0.0158(7) 0.0448(9) -0.0022(6) 0.0216(7) -0.0011(6)
C5 0.0260(7) 0.0188(7) 0.0341(8) -0.0029(6) 0.0126(6) -0.0029(5)
C6 0.0189(6) 0.0177(6) 0.0269(7) 0.0016(5) 0.0079(5) 0.0000(5)
C7 0.0176(6) 0.0179(6) 0.0230(7) 0.0011(5) 0.0065(5) -0.0001(5)
C8 0.0179(6) 0.0153(6) 0.0261(7) -0.0052(5) 0.0020(5) 0.0002(5)
C9 0.0206(7) 0.0185(7) 0.0421(9) -0.0028(6) 0.0062(6) -0.0023(5)
C10 0.0186(7) 0.0256(8) 0.0575(11) -0.0122(7) 0.0027(7) -0.0010(6)
C11 0.0264(8) 0.0340(9) 0.0380(9) -0.0151(7) -0.0120(7) 0.0123(7)
C12 0.0397(9) 0.0359(9) 0.0246(7) -0.0038(6) -0.0003(7) 0.0143(7)
C13 0.0254(7) 0.0280(8) 0.0256(7) -0.0016(6) 0.0047(6) 0.0047(6)
C14 0.0166(6) 0.0180(6) 0.0214(6) 0.0032(5) 0.0036(5) 0.0023(5)
C15 0.0187(6) 0.0179(6) 0.0214(6) 0.0003(5) 0.0050(5) -0.0014(5)
C16 0.0207(6) 0.0194(7) 0.0268(7) 0.0009(5) 0.0031(5) 0.0004(5)
C17 0.0285(7) 0.0173(7) 0.0352(8) 0.0027(6) 0.0088(6) 0.0042(6)
C18 0.0341(8) 0.0169(6) 0.0339(8) -0.0046(6) 0.0113(6) -0.0049(6)
C19 0.0251(7) 0.0225(7) 0.0262(7) -0.0034(6) 0.0061(6) -0.0070(5)
C20 0.0201(6) 0.0206(7) 0.0215(7) 0.0002(5) 0.0053(5) -0.0018(5)
B1 0.0204(7) 0.0208(7) 0.0263(8) 0.0053(6) 0.0056(6) 0.0060(6)
F1 0.0393(5) 0.0278(5) 0.0275(5) 0.0098(4) 0.0101(4) 0.0115(4)
F2 0.0196(4) 0.0312(5) 0.0357(5) 0.0009(4) 0.0059(3) 0.0071(3)
N1 0.0161(5) 0.0199(6) 0.0213(6) 0.0027(4) 0.0029(4) 0.0016(4)
N2 0.0229(6) 0.0165(5) 0.0312(6) 0.0048(5) 0.0100(5) 0.0043(4)

loop_
_atom_type_symbol
_atom_type_description
_atom_type_scat_dispersion_real
_atom_type_scat_dispersion_imag
_atom_type_scat_source
C C 0.0181 0.0091 'International Tables Vol C Tables 4.2.6.8 and 6.1.1.4'
H H 0.0000 0.0000 'International Tables Vol C Tables 4.2.6.8 and 6.1.1.4'
B B 0.0090 0.0039 'International Tables Vol C Tables 4.2.6.8 and 6.1.1.4'
F F 0.0727 0.0534 'International Tables Vol C Tables 4.2.6.8 and 6.1.1.4'
N N 0.0311 0.0180 'International Tables Vol C Tables 4.2.6.8 and 6.1.1.4'

loop_
_geom_angle_atom_site_label_1
_geom_angle_atom_site_label_2
_geom_angle_atom_site_label_3
_geom_angle
_geom_angle_site_symmetry_1
_geom_angle_site_symmetry_3
_geom_angle_publ_flag
C20 C2 C1 126.44(13) . . ?
N1 C2 C1 124.00(13) . . ?
N1 C2 C20 109.51(12) . . ?
N2 C3 C4 109.88(13) . . ?
C3 C4 C5 107.04(13) . . ?
C6 C5 C4 106.93(14) . . ?
C5 C6 C7 130.31(13) . . ?
N2 C6 C5 108.75(12) . . ?
N2 C6 C7 120.94(12) . . ?
C6 C7 C8 117.35(12) . . ?
C14 C7 C6 120.85(12) . . ?
C14 C7 C8 121.79(12) . . ?
C9 C8 C7 119.81(13) . . ?
C13 C8 C7 120.46(12) . . ?
C13 C8 C9 119.70(13) . . ?
C10 C9 C8 120.04(15) . . ?
C11 C10 C9 119.96(15) . . ?
C10 C11 C12 120.23(14) . . ?
C11 C12 C13 120.21(16) . . ?
C12 C13 C8 119.87(15) . . ?
C7 C14 C15 132.60(12) . . ?
C7 C14 N1 120.72(12) . . ?
N1 C14 C15 106.68(11) . . ?
C16 C15 C14 133.95(13) . . ?
C16 C15 C20 119.61(12) . . ?
C20 C15 C14 106.39(12) . . ?
C17 C16 C15 117.88(13) . . ?
C16 C17 C18 122.01(13) . . ?
C19 C18 C17 120.80(13) . . ?
C18 C19 C20 117.56(13) . . ?
C15 C20 C2 107.40(12) . . ?
C19 C20 C2 130.47(13) . . ?
C19 C20 C15 122.10(13) . . ?
F1 B1 F2 109.27(12) . . ?
F1 B1 N1 108.47(12) . . ?
F1 B1 N2 111.43(12) . . ?
F2 B1 N1 110.13(12) . . ?
F2 B1 N2 110.82(12) . . ?
N2 B1 N1 106.66(11) . . ?
C2 N1 C14 109.99(11) . . ?
C2 N1 B1 125.53(11) . . ?
C14 N1 B1 124.33(11) . . ?
C3 N2 C6 107.39(12) . . ?
C3 N2 B1 126.47(12) . . ?
C6 N2 B1 126.12(11) . . ?

loop_
_geom_bond_atom_site_label_1
_geom_bond_atom_site_label_2
_geom_bond_distance
_geom_bond_site_symmetry_2
_geom_bond_publ_flag
C1 C2 1.4857(19) . ?
C2 C20 1.4367(19) . ?
C2 N1 1.3225(18) . ?
C3 C4 1.380(2) . ?
C3 N2 1.3654(19) . ?
C4 C5 1.399(2) . ?
C5 C6 1.396(2) . ?
C6 C7 1.4267(18) . ?
C6 N2 1.3776(18) . ?
C7 C8 1.4881(18) . ?
C7 C14 1.3646(19) . ?
C8 C9 1.395(2) . ?
C8 C13 1.392(2) . ?
C9 C10 1.391(2) . ?
C10 C11 1.384(3) . ?
C11 C12 1.385(3) . ?
C12 C13 1.390(2) . ?
C14 C15 1.4498(18) . ?
C14 N1 1.4188(16) . ?
C15 C16 1.3998(19) . ?
C15 C20 1.4068(19) . ?
C16 C17 1.389(2) . ?
C17 C18 1.402(2) . ?
C18 C19 1.378(2) . ?
C19 C20 1.4020(19) . ?
B1 F1 1.3880(18) . ?
B1 F2 1.3910(17) . ?
B1 N1 1.5788(19) . ?
B1 N2 1.527(2) . ?

loop_
_geom_torsion_atom_site_label_1
_geom_torsion_atom_site_label_2
_geom_torsion_atom_site_label_3
_geom_torsion_atom_site_label_4
_geom_torsion
_geom_torsion_site_symmetry_1
_geom_torsion_site_symmetry_2
_geom_torsion_site_symmetry_3
_geom_torsion_site_symmetry_4
_geom_torsion_publ_flag
C1 C2 C20 C15 176.03(13) . . . . ?
C1 C2 C20 C19 -1.7(2) . . . . ?
C1 C2 N1 C14 -177.41(13) . . . . ?
C1 C2 N1 B1 -1.8(2) . . . . ?
C3 C4 C5 C6 0.46(17) . . . . ?
C4 C3 N2 C6 -0.55(17) . . . . ?
C4 C3 N2 B1 177.93(13) . . . . ?
C4 C5 C6 C7 179.06(14) . . . . ?
C4 C5 C6 N2 -0.81(16) . . . . ?
C5 C6 C7 C8 -2.7(2) . . . . ?
C5 C6 C7 C14 176.72(14) . . . . ?
C5 C6 N2 C3 0.84(16) . . . . ?
C5 C6 N2 B1 -177.65(13) . . . . ?
C6 C7 C8 C9 -71.99(17) . . . . ?
C6 C7 C8 C13 106.05(15) . . . . ?
C6 C7 C14 C15 -179.99(14) . . . . ?
C6 C7 C14 N1 -0.8(2) . . . . ?
C7 C6 N2 C3 -179.04(13) . . . . ?
C7 C6 N2 B1 2.5(2) . . . . ?
C7 C8 C9 C10 177.96(13) . . . . ?
C7 C8 C13 C12 -177.75(13) . . . . ?
C7 C14 C15 C16 -5.5(3) . . . . ?
C7 C14 C15 C20 177.24(14) . . . . ?
C7 C14 N1 C2 -178.14(12) . . . . ?
C7 C14 N1 B1 6.1(2) . . . . ?
C8 C7 C14 C15 -0.6(2) . . . . ?
C8 C7 C14 N1 178.60(12) . . . . ?
C8 C9 C10 C11 -0.5(2) . . . . ?
C9 C8 C13 C12 0.3(2) . . . . ?
C9 C10 C11 C12 0.9(2) . . . . ?
C10 C11 C12 C13 -0.7(2) . . . . ?
C11 C12 C13 C8 0.1(2) . . . . ?
C13 C8 C9 C10 -0.1(2) . . . . ?
C14 C7 C8 C9 108.56(16) . . . . ?
C14 C7 C8 C13 -73.39(18) . . . . ?
C14 C15 C16 C17 -178.35(15) . . . . ?
C14 C15 C20 C2 2.06(15) . . . . ?
C14 C15 C20 C19 -179.94(13) . . . . ?
C15 C14 N1 C2 1.22(15) . . . . ?
C15 C14 N1 B1 -174.50(12) . . . . ?
C15 C16 C17 C18 -0.3(2) . . . . ?
C16 C15 C20 C2 -175.65(12) . . . . ?
C16 C15 C20 C19 2.4(2) . . . . ?
C16 C17 C18 C19 1.1(2) . . . . ?
C17 C18 C19 C20 -0.2(2) . . . . ?
C18 C19 C20 C2 175.98(14) . . . . ?
C18 C19 C20 C15 -1.5(2) . . . . ?
C20 C2 N1 C14 0.07(15) . . . . ?
C20 C2 N1 B1 175.72(12) . . . . ?
C20 C15 C16 C17 -1.4(2) . . . . ?
F1 B1 N1 C2 -61.25(17) . . . . ?
F1 B1 N1 C14 113.80(14) . . . . ?
F1 B1 N2 C3 65.65(18) . . . . ?
F1 B1 N2 C6 -116.14(14) . . . . ?
F2 B1 N1 C2 58.29(18) . . . . ?
F2 B1 N1 C14 -126.66(13) . . . . ?
F2 B1 N2 C3 -56.25(18) . . . . ?
F2 B1 N2 C6 121.96(14) . . . . ?
N1 C2 C20 C15 -1.37(16) . . . . ?
N1 C2 C20 C19 -179.15(14) . . . . ?
N1 C14 C15 C16 175.21(15) . . . . ?
N1 C14 C15 C20 -2.02(14) . . . . ?
N1 B1 N2 C3 -176.13(13) . . . . ?
N1 B1 N2 C6 2.07(18) . . . . ?
N2 C3 C4 C5 0.05(17) . . . . ?
N2 C6 C7 C8 177.12(12) . . . . ?
N2 C6 C7 C14 -3.4(2) . . . . ?
N2 B1 N1 C2 178.61(12) . . . . ?
N2 B1 N1 C14 -6.33(17) . . . . ?
